data_9017497
loop_
_publ_author_name
'Willett, R. D.'

_publ_section_title
;
 Crystal structure and optical properties of (CH3)2NH2CuCl3
;
_journal_name_full 'Journal of Chemical Physics'
_journal_page_first 39
_journal_page_last 42
_journal_volume 44
_journal_year 1966
_chemical_formula_sum 'C2 Cl3 Cu N'
_space_group_IT_number 15
_space_group_name_Hall '-I 2ya'
_space_group_name_H-M_alt 'I 1 2/a 1'
_symmetry_space_group_name_H-M 'I 1 2/a 1'
_cell_angle_alpha 90
_cell_angle_beta 97.5
_cell_angle_gamma 90
_cell_length_a 12.09
_cell_length_b 8.63
_cell_length_c 14.49
_cell_formula_units_Z 8
_cell_volume 1498.905
_database_code_amcsd 0012976
_exptl_crystal_density_diffrn 1.843
_cod_data_source_file inputs/fixed/downloads/15/15975.cif
_cod_data_source_block 15975
_cod_original_formula_sum 'Cu Cl3 N C2'
_cod_database_code 9017497
_amcsd_formula_title (CH3)2NH2CuCl3

loop_
_space_group_symop_operation_xyz
x,y,z
1/2+x,1/2+y,1/2+z
1/2-x,y,-z
-x,1/2+y,1/2-z
1/2+x,-y,z
+x,1/2-y,1/2+z
-x,-y,-z
1/2-x,1/2-y,1/2-z

loop_
_atom_site_aniso_label
_atom_site_aniso_U_11
_atom_site_aniso_U_22
_atom_site_aniso_U_33
_atom_site_aniso_U_12
_atom_site_aniso_U_13
_atom_site_aniso_U_23
Cu 0.02184 0.03396 0.04391 -0.00210 -0.00262 0.00251
Cl1 0.04149 0.04037 0.08678 -0.00262 -0.00262 -0.00942
Cl2 0.03421 0.03169 0.06587 -0.00314 -0.00872 0.01005
Cl3 0.04149 0.04716 0.05123 -0.00314 -0.01047 0.00251
N 0.08007 0.06037 0.12547 0.00000 0.00872 0.00000
C1 0.04367 0.04905 0.04182 0.00000 0.00349 0.00000
C2 0.10190 0.01509 0.14638 0.00000 0.00698 0.00000

loop_
_atom_site_label
_atom_site_fract_x
_atom_site_fract_y
_atom_site_fract_z
Cu 0.11370 0.11650 0.03410
Cl1 0.11480 0.37170 0.06550
Cl2 0.06500 -0.13950 0.04990
Cl3 0.28420 0.08030 0.12210
N 0.13200 0.02200 0.35400
C1 0.05100 0.08600 0.28200
C2 0.17700 0.86400 0.34200

loop_
_cod_related_entry_id
_cod_related_entry_database
_cod_related_entry_code
1 AMCSD 0012976
